data_4125635
loop_
_publ_author_name
'Villar-Acevedo, Gloria'
'Lugo-Mas, Priscilla'
'Blakely, Maike N.'
'Rees, Julian A.'
'Ganas, Abbie S.'
'Hanada, Erin M.'
'Kaminsky, Werner'
'Kovacs, Julie A.'

_publ_section_title
;
 Metal-Assisted Oxo Atom Addition to an Fe(III) Thiolate.
;
_journal_issue 1
_journal_name_full 'Journal of the American Chemical Society'
_journal_page_first 119
_journal_page_last 129
_journal_paper_doi 10.1021/jacs.6b03512
_journal_volume 139
_journal_year 2017
_chemical_formula_moiety 'C16 H31 Fe N3 O S2, F6 P'
_chemical_formula_sum 'C16 H31 F6 Fe N3 O P S2'
_chemical_formula_weight 546.38
_chemical_name_common gloria01
_chemical_name_systematic
; 
'gloria01'
;
_space_group_IT_number 14
_symmetry_cell_setting monoclinic
_symmetry_Int_Tables_number 14
_symmetry_space_group_name_Hall '-P 2ybc'
_symmetry_space_group_name_H-M 'P 1 21/c 1'
_atom_sites_solution_hydrogens geom
_atom_sites_solution_primary direct
_atom_sites_solution_secondary difmap
_audit_creation_method SHELXL-97
_cell_angle_alpha 90.00
_cell_angle_beta 123.147(3)
_cell_angle_gamma 90.00
_cell_formula_units_Z 4
_cell_length_a 12.3550(5)
_cell_length_b 15.3070(8)
_cell_length_c 14.8020(7)
_cell_measurement_reflns_used 306
_cell_measurement_temperature 130(2)
_cell_measurement_theta_max 28.34
_cell_measurement_theta_min 3.062
_cell_volume 2343.8(2)
_computing_cell_refinement 'HKL Scalepack (Otwinowski & Minor 1997)'
_computing_data_collection KappaCCD
_computing_data_reduction 'HKL Scalepack (Otwinowski & Minor 1997)'
_computing_molecular_graphics 'maXus, Zortep'
_computing_publication_material 'SHELXL-97 (Sheldrick, 1997)'
_computing_structure_refinement 'SHELXL-97 (Sheldrick, 1997)'
_computing_structure_solution SIR97
_diffrn_ambient_temperature 130(2)
_diffrn_measured_fraction_theta_full 0.961
_diffrn_measured_fraction_theta_max 0.891
_diffrn_measurement_device_type 'Nonius KappaCCD'
_diffrn_measurement_method '\f and \w scans'
_diffrn_radiation_monochromator graphite
_diffrn_radiation_source 'fine-focus sealed tube'
_diffrn_radiation_type MoK\a
_diffrn_radiation_wavelength 0.71073
_diffrn_reflns_av_R_equivalents 0.0698
_diffrn_reflns_av_sigmaI/netI 0.1158
_diffrn_reflns_limit_h_max 16
_diffrn_reflns_limit_h_min -16
_diffrn_reflns_limit_k_max 20
_diffrn_reflns_limit_k_min -18
_diffrn_reflns_limit_l_max 19
_diffrn_reflns_limit_l_min -19
_diffrn_reflns_number 9378
_diffrn_reflns_theta_full 25.00
_diffrn_reflns_theta_max 28.34
_diffrn_reflns_theta_min 3.06
_exptl_absorpt_coefficient_mu 0.950
_exptl_absorpt_correction_T_max 0.9540
_exptl_absorpt_correction_T_min 0.8040
_exptl_absorpt_correction_type multi-scan
_exptl_absorpt_process_details HKL2000
_exptl_crystal_colour red
_exptl_crystal_density_diffrn 1.548
_exptl_crystal_density_method 'not measured'
_exptl_crystal_description plate
_exptl_crystal_F_000 1132
_exptl_crystal_size_max 0.24
_exptl_crystal_size_mid 0.24
_exptl_crystal_size_min 0.05
_refine_diff_density_max 0.820
_refine_diff_density_min -0.646
_refine_diff_density_rms 0.090
_refine_ls_extinction_coef 0.0015(9)
_refine_ls_extinction_expression Fc^*^=kFc[1+0.001xFc^2^\l^3^/sin(2\q)]^-1/4^
_refine_ls_extinction_method SHELXL
_refine_ls_goodness_of_fit_ref 0.997
_refine_ls_hydrogen_treatment constr
_refine_ls_matrix_type full
_refine_ls_number_parameters 278
_refine_ls_number_reflns 5215
_refine_ls_number_restraints 0
_refine_ls_restrained_S_all 0.997
_refine_ls_R_factor_all 0.1447
_refine_ls_R_factor_gt 0.0711
_refine_ls_shift/su_max 0.000
_refine_ls_shift/su_mean 0.000
_refine_ls_structure_factor_coef Fsqd
_refine_ls_weighting_details 'calc w=1/[\s^2^(Fo^2^)+(0.1009P)^2^+0.0000P] where P=(Fo^2^+2Fc^2^)/3'
_refine_ls_weighting_scheme calc
_refine_ls_wR_factor_gt 0.1740
_refine_ls_wR_factor_ref 0.2019
_reflns_number_gt 2737
_reflns_number_total 5215
_reflns_threshold_expression I>2\s(I)
_cod_data_source_file ja6b03512_si_002.cif
_cod_data_source_block shelxl
_cod_depositor_comments
;
The following automatic conversions were performed:

'_symmetry_cell_setting' value 'Monoclinic' changed to 'monoclinic'
according to
/home/data/users/saulius/crontab/automatic-downloads/current/ACS/lib/dictionaries/cif_core.dic
dictionary named 'cif_core.dic' version 2.4.2 from 2011-04-26.

Automatic conversion script
Id: cif_fix_values 4973 2017-02-22 13:04:09Z antanas 
;
_cod_original_cell_volume 2343.79(19)
_cod_original_sg_symbol_H-M 'P 21/c'
_cod_database_code 4125635

loop_
_symmetry_equiv_pos_as_xyz
'x, y, z'
'-x, y+1/2, -z+1/2'
'-x, -y, -z'
'x, -y-1/2, z-1/2'

loop_
_atom_site_label
_atom_site_type_symbol
_atom_site_fract_x
_atom_site_fract_y
_atom_site_fract_z
_atom_site_U_iso_or_equiv
_atom_site_adp_type
_atom_site_occupancy
_atom_site_symmetry_multiplicity
_atom_site_calc_flag
_atom_site_refinement_flags
Fe1 Fe 0.49792(7) 0.15397(5) 0.79339(7) 0.0449(3) Uani 1 1 d .
S1 S 0.37569(13) 0.18996(13) 0.62686(13) 0.0653(5) Uani 1 1 d .
S2 S 0.54425(13) 0.01722(10) 0.81518(13) 0.0584(4) Uani 1 1 d .
P1 P 0.93488(14) 0.13733(10) 1.19218(12) 0.0501(4) Uani 1 1 d .
F1 F 0.9504(4) 0.1477(2) 1.0924(3) 0.0696(10) Uani 1 1 d .
F2 F 0.9176(3) 0.1269(2) 1.2910(3) 0.0649(9) Uani 1 1 d .
F3 F 1.0002(3) 0.0427(2) 1.2187(3) 0.0730(10) Uani 1 1 d .
F4 F 0.7951(3) 0.0955(2) 1.1138(3) 0.0673(9) Uani 1 1 d .
F5 F 0.8696(3) 0.2323(2) 1.1654(3) 0.0599(8) Uani 1 1 d .
F6 F 1.0729(3) 0.1802(3) 1.2693(3) 0.0789(11) Uani 1 1 d .
O1 O 0.4083(5) 0.2656(3) 0.6962(4) 0.0911(15) Uani 1 1 d .
N1 N 0.3364(4) 0.1338(3) 0.7878(4) 0.0546(12) Uani 1 1 d .
N2 N 0.5886(5) 0.2226(3) 0.9349(4) 0.0579(12) Uani 1 1 d .
H2 H 0.6617 0.1899 0.9822 0.069 Uiso 1 1 calc R
N3 N 0.6599(4) 0.1703(3) 0.8018(3) 0.0428(10) Uani 1 1 d .
C1 C 0.2207(5) 0.1494(4) 0.5935(5) 0.0554(14) Uani 1 1 d .
C2 C 0.1978(6) 0.0652(4) 0.5293(6) 0.088(2) Uani 1 1 d .
H2A H 0.2632 0.0218 0.5757 0.131 Uiso 1 1 calc R
H2B H 0.2040 0.0777 0.4673 0.131 Uiso 1 1 calc R
H2C H 0.1116 0.0423 0.5037 0.131 Uiso 1 1 calc R
C3 C 0.1160(5) 0.2178(4) 0.5222(5) 0.0595(15) Uani 1 1 d .
H3A H 0.0301 0.1921 0.4917 0.089 Uiso 1 1 calc R
H3B H 0.1259 0.2359 0.4636 0.089 Uiso 1 1 calc R
H3C H 0.1257 0.2687 0.5661 0.089 Uiso 1 1 calc R
C4 C 0.2254(5) 0.1304(3) 0.6944(5) 0.0555(15) Uani 1 1 d .
C5 C 0.0999(5) 0.1108(4) 0.6848(6) 0.0734(19) Uani 1 1 d .
H5A H 0.1095 0.0576 0.7253 0.110 Uiso 1 1 calc R
H5B H 0.0312 0.1023 0.6087 0.110 Uiso 1 1 calc R
H5C H 0.0773 0.1598 0.7141 0.110 Uiso 1 1 calc R
C6 C 0.3351(6) 0.1164(5) 0.8849(6) 0.0734(19) Uani 1 1 d .
H6A H 0.3156 0.0539 0.8863 0.088 Uiso 1 1 calc R
H6B H 0.2654 0.1512 0.8815 0.088 Uiso 1 1 calc R
C7 C 0.4648(7) 0.1391(4) 0.9895(6) 0.0720(19) Uani 1 1 d .
H7A H 0.4538 0.1366 1.0508 0.086 Uiso 1 1 calc R
H7B H 0.5296 0.0944 1.0021 0.086 Uiso 1 1 calc R
C8 C 0.5161(6) 0.2285(4) 0.9873(5) 0.0654(16) Uani 1 1 d .
H8A H 0.4432 0.2699 0.9471 0.078 Uiso 1 1 calc R
H8B H 0.5734 0.2506 1.0619 0.078 Uiso 1 1 calc R
C9 C 0.6388(5) 0.3093(4) 0.9315(5) 0.0598(15) Uani 1 1 d .
H9A H 0.6747 0.3386 1.0020 0.072 Uiso 1 1 calc R
H9B H 0.5663 0.3454 0.8757 0.072 Uiso 1 1 calc R
C10 C 0.7437(5) 0.3042(4) 0.9065(5) 0.0601(15) Uani 1 1 d .
H10A H 0.7740 0.3640 0.9064 0.072 Uiso 1 1 calc R
H10B H 0.8181 0.2709 0.9646 0.072 Uiso 1 1 calc R
C11 C 0.6988(5) 0.2619(4) 0.8009(5) 0.0522(14) Uani 1 1 d .
H11A H 0.6244 0.2947 0.7420 0.063 Uiso 1 1 calc R
H11B H 0.7692 0.2628 0.7877 0.063 Uiso 1 1 calc R
C12 C 0.7353(4) 0.1064(3) 0.8137(4) 0.0397(11) Uani 1 1 d .
C13 C 0.8657(4) 0.1182(3) 0.8304(4) 0.0461(12) Uani 1 1 d .
H13A H 0.8587 0.1596 0.7769 0.069 Uiso 1 1 calc R
H13B H 0.8968 0.0619 0.8220 0.069 Uiso 1 1 calc R
H13C H 0.9265 0.1410 0.9031 0.069 Uiso 1 1 calc R
C14 C 0.6921(4) 0.0146(3) 0.8128(4) 0.0440(12) Uani 1 1 d .
C15 C 0.7966(5) -0.0368(4) 0.9161(5) 0.0576(15) Uani 1 1 d .
H15A H 0.8729 -0.0469 0.9130 0.086 Uiso 1 1 calc R
H15B H 0.7608 -0.0931 0.9191 0.086 Uiso 1 1 calc R
H15C H 0.8214 -0.0026 0.9806 0.086 Uiso 1 1 calc R
C16 C 0.6614(6) -0.0315(4) 0.7097(5) 0.0665(17) Uani 1 1 d .
H16A H 0.6027 0.0048 0.6471 0.100 Uiso 1 1 calc R
H16B H 0.6201 -0.0879 0.7035 0.100 Uiso 1 1 calc R
H16C H 0.7416 -0.0412 0.7126 0.100 Uiso 1 1 calc R

loop_
_atom_site_aniso_label
_atom_site_aniso_U_11
_atom_site_aniso_U_22
_atom_site_aniso_U_33
_atom_site_aniso_U_23
_atom_site_aniso_U_13
_atom_site_aniso_U_12
Fe1 0.0349(4) 0.0473(5) 0.0582(5) 0.0051(3) 0.0290(4) 0.0049(3)
S1 0.0394(8) 0.0902(13) 0.0665(10) 0.0131(9) 0.0292(7) 0.0031(8)
S2 0.0437(8) 0.0499(9) 0.0924(12) 0.0113(8) 0.0441(8) 0.0003(6)
P1 0.0509(8) 0.0466(9) 0.0630(9) 0.0008(7) 0.0378(7) 0.0059(6)
F1 0.097(3) 0.060(2) 0.084(2) 0.0092(18) 0.070(2) 0.0135(19)
F2 0.065(2) 0.072(2) 0.069(2) 0.0028(17) 0.0442(18) 0.0126(17)
F3 0.096(3) 0.052(2) 0.106(3) 0.0165(19) 0.078(2) 0.0228(19)
F4 0.066(2) 0.064(2) 0.076(2) -0.0107(17) 0.0417(18) -0.0123(17)
F5 0.073(2) 0.0425(19) 0.073(2) -0.0003(15) 0.0451(18) 0.0099(16)
F6 0.056(2) 0.078(3) 0.094(3) 0.008(2) 0.036(2) -0.0058(18)
O1 0.081(3) 0.082(4) 0.117(4) 0.017(3) 0.058(3) 0.011(3)
N1 0.048(3) 0.049(3) 0.087(4) 0.019(2) 0.050(3) 0.010(2)
N2 0.070(3) 0.050(3) 0.074(3) 0.011(2) 0.052(3) 0.009(2)
N3 0.038(2) 0.040(3) 0.053(3) -0.0015(19) 0.027(2) -0.0057(19)
C1 0.039(3) 0.044(3) 0.076(4) -0.007(3) 0.026(3) -0.003(2)
C2 0.062(4) 0.055(4) 0.118(6) -0.028(4) 0.031(4) 0.006(3)
C3 0.040(3) 0.038(3) 0.086(4) 0.000(3) 0.025(3) 0.002(2)
C4 0.039(3) 0.036(3) 0.101(5) 0.008(3) 0.044(3) 0.005(2)
C5 0.050(3) 0.057(4) 0.120(6) 0.015(4) 0.051(4) 0.001(3)
C6 0.059(4) 0.082(5) 0.099(5) 0.029(4) 0.056(4) 0.016(3)
C7 0.090(5) 0.071(5) 0.090(5) 0.025(4) 0.071(4) 0.020(4)
C8 0.070(4) 0.066(4) 0.074(4) 0.005(3) 0.049(3) 0.017(3)
C9 0.058(3) 0.043(3) 0.075(4) -0.004(3) 0.035(3) 0.008(3)
C10 0.054(3) 0.038(3) 0.095(5) 0.003(3) 0.045(3) -0.001(3)
C11 0.046(3) 0.045(3) 0.073(4) 0.000(3) 0.036(3) 0.002(2)
C12 0.037(3) 0.043(3) 0.039(3) -0.002(2) 0.021(2) 0.000(2)
C13 0.034(2) 0.042(3) 0.065(3) 0.004(3) 0.028(2) 0.001(2)
C14 0.034(3) 0.045(3) 0.058(3) -0.001(2) 0.029(2) 0.000(2)
C15 0.052(3) 0.039(3) 0.087(4) 0.009(3) 0.042(3) 0.008(3)
C16 0.055(3) 0.065(4) 0.081(4) -0.034(3) 0.039(3) -0.022(3)

loop_
_atom_type_symbol
_atom_type_description
_atom_type_scat_dispersion_real
_atom_type_scat_dispersion_imag
_atom_type_scat_source
C C 0.0033 0.0016 'International Tables Vol C Tables 4.2.6.8 and 6.1.1.4'
H H 0.0000 0.0000 'International Tables Vol C Tables 4.2.6.8 and 6.1.1.4'
O O 0.0106 0.0060 'International Tables Vol C Tables 4.2.6.8 and 6.1.1.4'
N N 0.0061 0.0033 'International Tables Vol C Tables 4.2.6.8 and 6.1.1.4'
S S 0.1246 0.1234 'International Tables Vol C Tables 4.2.6.8 and 6.1.1.4'
F F 0.0171 0.0103 'International Tables Vol C Tables 4.2.6.8 and 6.1.1.4'
P P 0.1023 0.0942 'International Tables Vol C Tables 4.2.6.8 and 6.1.1.4'
Fe Fe 0.3463 0.8444 'International Tables Vol C Tables 4.2.6.8 and 6.1.1.4'

loop_
_geom_angle_atom_site_label_1
_geom_angle_atom_site_label_2
_geom_angle_atom_site_label_3
_geom_angle
N3 Fe1 N1 178.05(19)
N3 Fe1 N2 84.30(17)
N1 Fe1 N2 95.66(19)
N3 Fe1 O1 94.42(17)
N1 Fe1 O1 87.53(18)
N2 Fe1 O1 94.1(2)
N3 Fe1 S1 95.36(13)
N1 Fe1 S1 86.08(15)
N2 Fe1 S1 133.90(15)
O1 Fe1 S1 39.81(15)
N3 Fe1 S2 86.28(13)
N1 Fe1 S2 91.94(14)
N2 Fe1 S2 113.28(14)
O1 Fe1 S2 152.48(17)
S1 Fe1 S2 112.69(8)
O1 S1 C1 108.1(3)
O1 S1 Fe1 69.1(2)
C1 S1 Fe1 101.6(2)
C14 S2 Fe1 101.74(17)
F6 P1 F4 179.2(2)
F6 P1 F1 89.9(2)
F4 P1 F1 89.8(2)
F6 P1 F2 90.7(2)
F4 P1 F2 89.55(18)
F1 P1 F2 179.3(2)
F6 P1 F3 89.9(2)
F4 P1 F3 90.8(2)
F1 P1 F3 91.02(17)
F2 P1 F3 89.22(18)
F6 P1 F5 90.0(2)
F4 P1 F5 89.20(18)
F1 P1 F5 88.83(18)
F2 P1 F5 90.94(17)
F3 P1 F5 179.84(19)
S1 O1 Fe1 71.1(2)
C4 N1 C6 117.3(4)
C4 N1 Fe1 120.0(4)
C6 N1 Fe1 122.5(4)
C8 N2 C9 110.5(4)
C8 N2 Fe1 114.8(4)
C9 N2 Fe1 115.6(3)
C8 N2 H2 104.9
C9 N2 H2 104.9
Fe1 N2 H2 104.9
C12 N3 C11 120.2(4)
C12 N3 Fe1 123.2(3)
C11 N3 Fe1 116.4(3)
C4 C1 C2 110.5(5)
C4 C1 C3 112.1(5)
C2 C1 C3 110.1(5)
C4 C1 S1 109.8(4)
C2 C1 S1 105.5(4)
C3 C1 S1 108.6(4)
C1 C2 H2A 109.5
C1 C2 H2B 109.5
H2A C2 H2B 109.5
C1 C2 H2C 109.5
H2A C2 H2C 109.5
H2B C2 H2C 109.5
C1 C3 H3A 109.5
C1 C3 H3B 109.5
H3A C3 H3B 109.5
C1 C3 H3C 109.5
H3A C3 H3C 109.5
H3B C3 H3C 109.5
N1 C4 C1 119.6(4)
N1 C4 C5 122.4(6)
C1 C4 C5 118.0(5)
C4 C5 H5A 109.5
C4 C5 H5B 109.5
H5A C5 H5B 109.5
C4 C5 H5C 109.5
H5A C5 H5C 109.5
H5B C5 H5C 109.5
N1 C6 C7 112.4(5)
N1 C6 H6A 109.1
C7 C6 H6A 109.1
N1 C6 H6B 109.1
C7 C6 H6B 109.1
H6A C6 H6B 107.9
C8 C7 C6 113.5(5)
C8 C7 H7A 108.9
C6 C7 H7A 108.9
C8 C7 H7B 108.9
C6 C7 H7B 108.9
H7A C7 H7B 107.7
N2 C8 C7 109.7(5)
N2 C8 H8A 109.7
C7 C8 H8A 109.7
N2 C8 H8B 109.7
C7 C8 H8B 109.7
H8A C8 H8B 108.2
N2 C9 C10 112.9(4)
N2 C9 H9A 109.0
C10 C9 H9A 109.0
N2 C9 H9B 109.0
C10 C9 H9B 109.0
H9A C9 H9B 107.8
C11 C10 C9 113.3(5)
C11 C10 H10A 108.9
C9 C10 H10A 108.9
C11 C10 H10B 108.9
C9 C10 H10B 108.9
H10A C10 H10B 107.7
N3 C11 C10 109.7(4)
N3 C11 H11A 109.7
C10 C11 H11A 109.7
N3 C11 H11B 109.7
C10 C11 H11B 109.7
H11A C11 H11B 108.2
N3 C12 C14 118.7(4)
N3 C12 C13 123.9(5)
C14 C12 C13 117.3(4)
C12 C13 H13A 109.5
C12 C13 H13B 109.5
H13A C13 H13B 109.5
C12 C13 H13C 109.5
H13A C13 H13C 109.5
H13B C13 H13C 109.5
C12 C14 C16 109.6(4)
C12 C14 C15 111.2(4)
C16 C14 C15 111.3(5)
C12 C14 S2 109.3(3)
C16 C14 S2 108.7(3)
C15 C14 S2 106.7(3)
C14 C15 H15A 109.5
C14 C15 H15B 109.5
H15A C15 H15B 109.5
C14 C15 H15C 109.5
H15A C15 H15C 109.5
H15B C15 H15C 109.5
C14 C16 H16A 109.5
C14 C16 H16B 109.5
H16A C16 H16B 109.5
C14 C16 H16C 109.5
H16A C16 H16C 109.5
H16B C16 H16C 109.5

loop_
_geom_bond_atom_site_label_1
_geom_bond_atom_site_label_2
_geom_bond_distance
Fe1 N3 1.952(4)
Fe1 N1 1.976(4)
Fe1 N2 2.045(5)
Fe1 O1 2.115(5)
Fe1 S1 2.1423(17)
Fe1 S2 2.1474(17)
S1 O1 1.450(6)
S1 C1 1.807(5)
S2 C14 1.847(4)
P1 F6 1.586(4)
P1 F4 1.596(4)
P1 F1 1.597(3)
P1 F2 1.598(3)
P1 F3 1.599(4)
P1 F5 1.604(3)
N1 C4 1.312(7)
N1 C6 1.470(7)
N2 C8 1.474(6)
N2 C9 1.477(7)
N2 H2 0.9300
N3 C12 1.294(6)
N3 C11 1.485(7)
C1 C4 1.491(8)
C1 C2 1.533(8)
C1 C3 1.546(8)
C2 H2A 0.9800
C2 H2B 0.9800
C2 H2C 0.9800
C3 H3A 0.9800
C3 H3B 0.9800
C3 H3C 0.9800
C4 C5 1.508(7)
C5 H5A 0.9800
C5 H5B 0.9800
C5 H5C 0.9800
C6 C7 1.541(10)
C6 H6A 0.9900
C6 H6B 0.9900
C7 C8 1.515(8)
C7 H7A 0.9900
C7 H7B 0.9900
C8 H8A 0.9900
C8 H8B 0.9900
C9 C10 1.531(7)
C9 H9A 0.9900
C9 H9B 0.9900
C10 C11 1.491(8)
C10 H10A 0.9900
C10 H10B 0.9900
C11 H11A 0.9900
C11 H11B 0.9900
C12 C14 1.500(7)
C12 C13 1.501(6)
C13 H13A 0.9800
C13 H13B 0.9800
C13 H13C 0.9800
C14 C16 1.528(8)
C14 C15 1.570(7)
C15 H15A 0.9800
C15 H15B 0.9800
C15 H15C 0.9800
C16 H16A 0.9800
C16 H16B 0.9800
C16 H16C 0.9800

loop_
_geom_torsion_atom_site_label_1
_geom_torsion_atom_site_label_2
_geom_torsion_atom_site_label_3
_geom_torsion_atom_site_label_4
_geom_torsion
N3 Fe1 S1 O1 -90.5(2)
N1 Fe1 S1 O1 90.8(2)
N2 Fe1 S1 O1 -3.2(3)
S2 Fe1 S1 O1 -178.68(19)
N3 Fe1 S1 C1 164.4(2)
N1 Fe1 S1 C1 -14.3(2)
N2 Fe1 S1 C1 -108.4(3)
O1 Fe1 S1 C1 -105.2(3)
S2 Fe1 S1 C1 76.2(2)
N3 Fe1 S2 C14 -5.1(2)
N1 Fe1 S2 C14 175.8(2)
N2 Fe1 S2 C14 -87.2(2)
O1 Fe1 S2 C14 87.4(3)
S1 Fe1 S2 C14 89.20(18)
C1 S1 O1 Fe1 95.8(2)
N3 Fe1 O1 S1 93.1(2)
N1 Fe1 O1 S1 -86.8(2)
N2 Fe1 O1 S1 177.66(19)
S2 Fe1 O1 S1 2.6(4)
N3 Fe1 N1 C4 -124(6)
N2 Fe1 N1 C4 146.9(4)
O1 Fe1 N1 C4 53.0(4)
S1 Fe1 N1 C4 13.2(4)
S2 Fe1 N1 C4 -99.4(4)
N3 Fe1 N1 C6 52(6)
N2 Fe1 N1 C6 -37.1(5)
O1 Fe1 N1 C6 -131.0(5)
S1 Fe1 N1 C6 -170.9(5)
S2 Fe1 N1 C6 76.5(5)
N3 Fe1 N2 C8 -173.7(4)
N1 Fe1 N2 C8 4.4(4)
O1 Fe1 N2 C8 92.3(4)
S1 Fe1 N2 C8 94.4(4)
S2 Fe1 N2 C8 -90.2(4)
N3 Fe1 N2 C9 55.8(4)
N1 Fe1 N2 C9 -126.2(4)
O1 Fe1 N2 C9 -38.2(4)
S1 Fe1 N2 C9 -36.1(4)
S2 Fe1 N2 C9 139.3(3)
N1 Fe1 N3 C12 26(6)
N2 Fe1 N3 C12 115.0(4)
O1 Fe1 N3 C12 -151.2(4)
S1 Fe1 N3 C12 -111.3(4)
S2 Fe1 N3 C12 1.2(4)
N1 Fe1 N3 C11 -150(6)
N2 Fe1 N3 C11 -61.1(4)
O1 Fe1 N3 C11 32.7(4)
S1 Fe1 N3 C11 72.6(3)
S2 Fe1 N3 C11 -174.9(4)
O1 S1 C1 C4 -55.9(5)
Fe1 S1 C1 C4 15.7(4)
O1 S1 C1 C2 -174.9(5)
Fe1 S1 C1 C2 -103.4(4)
O1 S1 C1 C3 67.0(5)
Fe1 S1 C1 C3 138.6(4)
C6 N1 C4 C1 178.6(5)
Fe1 N1 C4 C1 -5.2(7)
C6 N1 C4 C5 0.8(8)
Fe1 N1 C4 C5 176.9(4)
C2 C1 C4 N1 107.6(6)
C3 C1 C4 N1 -129.2(5)
S1 C1 C4 N1 -8.4(7)
C2 C1 C4 C5 -74.5(6)
C3 C1 C4 C5 48.8(7)
S1 C1 C4 C5 169.6(4)
C4 N1 C6 C7 -169.2(5)
Fe1 N1 C6 C7 14.7(7)
N1 C6 C7 C8 48.3(7)
C9 N2 C8 C7 179.7(5)
Fe1 N2 C8 C7 46.8(6)
C6 C7 C8 N2 -84.7(6)
C8 N2 C9 C10 164.6(5)
Fe1 N2 C9 C10 -62.9(6)
N2 C9 C10 C11 59.4(7)
C12 N3 C11 C10 -103.3(5)
Fe1 N3 C11 C10 72.9(5)
C9 C10 C11 N3 -61.8(6)
C11 N3 C12 C14 -179.3(4)
Fe1 N3 C12 C14 4.8(6)
C11 N3 C12 C13 1.7(7)
Fe1 N3 C12 C13 -174.2(3)
N3 C12 C14 C16 110.1(5)
C13 C12 C14 C16 -70.8(5)
N3 C12 C14 C15 -126.4(5)
C13 C12 C14 C15 52.7(5)
N3 C12 C14 S2 -8.9(6)
C13 C12 C14 S2 170.2(4)
Fe1 S2 C14 C12 8.4(4)
Fe1 S2 C14 C16 -111.2(4)
Fe1 S2 C14 C15 128.7(3)
